data_4317652
loop_
_publ_author_name
'Berthold Kersting'
'Gunther Steinfeld'

_publ_contact_author_address
; Institut fuer Anorganische und Analytische Chemie
   Universit\"at Freiburg, Albertstr. 21
   79104 Freiburg
   Germany
;
_publ_contact_author_email kerstber@sun2.ruf.uni-freiburg.de
_publ_contact_author_fax '+49/(0)761/203 5987'
_publ_contact_author_name 'Dr Berthold Kersting'
_publ_contact_author_phone '+49/(0)761/203 6129'
_publ_section_title
;
 Carboxylate and Alkyl Carbonate Coordination at the Hydrophobic Binding
 Site of Redox-Active Dicobalt Amine Thiophenolate Complexes
;
_journal_name_full 'Inorganic Chemistry'
_journal_page_first 1140
_journal_page_last 1150
_journal_paper_doi 10.1021/ic011004n
_journal_volume 41
_journal_year 2002
_chemical_compound_source
;
  Crystals were grown by slow evaporation of a solution
  of the complex in acetonitrile
;
_chemical_formula_sum 'C49 H80 Cl3 Co2 N7 O17 S2'
_chemical_formula_weight 1327.53
_chemical_melting_point ?
_space_group_IT_number 61
_symmetry_cell_setting orthorhombic
_symmetry_space_group_name_Hall '-P 2ac 2ab'
_symmetry_space_group_name_H-M 'P b c a'
_atom_sites_solution_hydrogens geom
_atom_sites_solution_primary direct
_atom_sites_solution_secondary difmap
_cell_angle_alpha 90.00
_cell_angle_beta 90.00
_cell_angle_gamma 90.00
_cell_formula_units_Z 8
_cell_length_a 16.003(3)
_cell_length_b 23.209(5)
_cell_length_c 37.134(7)
_cell_measurement_temperature 210(2)
_cell_volume 13792(5)
_computing_cell_refinement SMART
_computing_data_collection SMART
_computing_data_reduction SAINT
_computing_molecular_graphics 'ORTEP3 (FARRUGIA)'
_computing_structure_refinement 'SHELXL-93 (Sheldrick, 1993)'
_computing_structure_solution 'SHELXS-86 (Sheldrick, 1990)'
_diffrn_ambient_temperature 210(2)
_diffrn_measurement_device 'BRUKER SMART'
_diffrn_measurement_method 'Procedure hemisphere in SMART'
_diffrn_radiation_monochromator graphite
_diffrn_radiation_source 'fine-focus sealed tube'
_diffrn_radiation_type MoK\a
_diffrn_radiation_wavelength 0.71073
_diffrn_reflns_av_R_equivalents 0.5099
_diffrn_reflns_av_sigmaI/netI 1.0124
_diffrn_reflns_limit_h_max 20
_diffrn_reflns_limit_h_min -21
_diffrn_reflns_limit_k_max 30
_diffrn_reflns_limit_k_min -18
_diffrn_reflns_limit_l_max 46
_diffrn_reflns_limit_l_min -49
_diffrn_reflns_number 85015
_diffrn_reflns_theta_max 28.32
_diffrn_reflns_theta_min 1.10
_exptl_absorpt_coefficient_mu 0.720
_exptl_absorpt_correction_T_max 1.00
_exptl_absorpt_correction_T_min 0.59
_exptl_absorpt_correction_type SADABS
_exptl_crystal_colour black
_exptl_crystal_density_diffrn 1.279
_exptl_crystal_density_meas ?
_exptl_crystal_description 'thin plate'
_exptl_crystal_F_000 5568
_exptl_crystal_size_max 0.28
_exptl_crystal_size_mid 0.25
_exptl_crystal_size_min 0.03
_refine_diff_density_max 1.092
_refine_diff_density_min -0.714
_refine_diff_density_rms 0.148
_refine_ls_extinction_method none
_refine_ls_goodness_of_fit_all 0.721
_refine_ls_goodness_of_fit_obs 1.568
_refine_ls_hydrogen_treatment 'riding model'
_refine_ls_matrix_type full
_refine_ls_number_parameters 724
_refine_ls_number_reflns 16861
_refine_ls_number_restraints 0
_refine_ls_restrained_S_all 0.728
_refine_ls_restrained_S_obs 1.568
_refine_ls_R_factor_all 0.4162
_refine_ls_R_factor_obs 0.0913
_refine_ls_shift/esd_max 0.989
_refine_ls_shift/esd_mean 0.038
_refine_ls_structure_factor_coef Fsqd
_refine_ls_weighting_details 'w=1/[\s^2^(Fo^2^)+(0.1143P)^2^+0.0000P] where P=(Fo^2^+2Fc^2^)/3'
_refine_ls_weighting_scheme calc
_refine_ls_wR_factor_all 0.3322
_refine_ls_wR_factor_obs 0.2421
_reflns_number_observed 2431
_reflns_number_total 16862
_reflns_observed_criterion >2sigma(I)
_cod_data_source_file ic011004n_6.cif
_cod_data_source_block 7
_cod_depositor_comments
;
The following automatic conversions were performed:

'_chemical_melting_point' value 'not determined' was changed to '?' -
the value is undefined or not given.

Automatic conversion script
Id: cif_fix_values 1569 2011-02-09 13:29:24Z adriana 

The following automatic conversions were performed:

'_exptl_crystal_density_meas' value 'not determined' was changed to
'?' - the value is perceived as not measured.

Automatic conversion script
Id: cif_fix_values 3008 2015-01-20 13:52:24Z robertas 

The following automatic conversions were performed:

'_refine_ls_weighting_scheme' value 'calc
w=1/[\s^2^(Fo^2^)+(0.1143P)^2^+0.0000P] where P=(Fo^2^+2Fc^2^)/3' was
changed to 'calc'. New tag '_refine_ls_weighting_details' was
created. The value of the new tag was set to
'w=1/[\s^2^(Fo^2^)+(0.1143P)^2^+0.0000P] where P=(Fo^2^+2Fc^2^)/3'.

Automatic conversion script
Id: cif_fix_values 3143 2015-03-26 13:38:13Z robertas 
;
_cod_original_cell_volume 13792.1(47)
_cod_database_code 4317652

loop_
_symmetry_equiv_pos_as_xyz
'x, y, z'
'-x+1/2, -y, z+1/2'
'-x, y+1/2, -z+1/2'
'x+1/2, -y+1/2, -z'
'-x, -y, -z'
'x-1/2, y, -z-1/2'
'x, -y-1/2, z-1/2'
'-x-1/2, y-1/2, z'

loop_
_atom_site_aniso_label
_atom_site_aniso_U_11
_atom_site_aniso_U_22
_atom_site_aniso_U_33
_atom_site_aniso_U_23
_atom_site_aniso_U_13
_atom_site_aniso_U_12
Co1 0.0325(10) 0.0234(10) 0.0381(11) 0.0006(11) 0.0021(10) -0.0013(10)
Co2 0.0335(11) 0.0221(10) 0.0397(12) 0.0031(10) 0.0055(10) 0.0007(10)
S1 0.031(2) 0.028(2) 0.039(2) 0.001(2) 0.006(2) 0.002(2)
S2 0.033(2) 0.028(2) 0.031(2) 0.001(2) 0.002(2) 0.001(2)
O1 0.033(6) 0.022(6) 0.041(6) 0.000(5) -0.003(5) -0.006(5)
O2 0.040(6) 0.016(5) 0.034(6) 0.000(5) 0.001(5) -0.002(5)
N1 0.031(6) 0.024(7) 0.053(8) -0.002(7) -0.002(6) -0.007(6)
N2 0.053(8) 0.033(8) 0.052(8) -0.015(7) 0.013(7) -0.020(7)
N3 0.036(7) 0.046(9) 0.039(7) 0.000(7) -0.002(6) -0.001(7)
N4 0.036(7) 0.030(8) 0.036(7) 0.009(7) 0.003(6) 0.008(6)
N5 0.026(7) 0.040(8) 0.055(8) 0.018(7) 0.009(6) 0.009(6)
N6 0.030(7) 0.031(7) 0.040(7) 0.002(7) 0.002(6) -0.009(6)
C1 0.022(7) 0.033(8) 0.047(9) 0.003(9) -0.002(6) 0.012(8)
C2 0.023(8) 0.037(9) 0.049(9) -0.007(9) 0.001(8) -0.003(7)
C3 0.038(10) 0.047(11) 0.056(11) 0.008(9) -0.002(8) 0.014(9)
C4 0.030(9) 0.048(12) 0.066(11) 0.009(10) -0.004(8) -0.006(9)
C5 0.033(9) 0.040(10) 0.065(11) 0.003(9) -0.004(8) -0.002(8)
C6 0.035(8) 0.035(8) 0.042(9) -0.003(9) 0.003(9) 0.000(8)
C7 0.040(9) 0.036(9) 0.053(10) 0.005(9) 0.006(8) 0.003(8)
C8 0.061(11) 0.037(10) 0.053(10) 0.008(9) 0.007(9) 0.020(9)
C9 0.049(10) 0.037(10) 0.060(11) -0.006(9) 0.013(9) 0.006(9)
C10 0.040(9) 0.057(10) 0.050(9) -0.024(11) 0.010(8) 0.000(10)
C11 0.065(11) 0.043(10) 0.046(10) -0.008(9) -0.019(9) 0.008(9)
C12 0.055(12) 0.048(12) 0.104(15) -0.049(11) 0.029(11) -0.032(9)
C13 0.094(13) 0.020(8) 0.029(9) -0.005(8) 0.000(9) -0.002(9)
C14 0.045(9) 0.038(11) 0.052(10) 0.004(9) -0.006(8) 0.008(9)
C15 0.035(9) 0.032(9) 0.044(9) 0.008(8) -0.005(7) -0.013(8)
C16 0.023(8) 0.034(10) 0.035(9) 0.014(8) 0.001(7) 0.008(7)
C17 0.021(7) 0.022(7) 0.038(8) -0.004(8) -0.003(6) 0.002(8)
C18 0.041(10) 0.025(9) 0.057(11) 0.001(9) -0.007(8) 0.003(8)
C19 0.041(10) 0.038(10) 0.035(10) -0.009(9) 0.007(8) -0.001(8)
C20 0.025(8) 0.068(11) 0.042(9) 0.002(12) 0.009(7) 0.012(10)
C21 0.027(9) 0.030(9) 0.055(11) 0.005(9) -0.001(8) -0.003(8)
C22 0.042(11) 0.035(9) 0.064(11) 0.004(10) 0.020(8) -0.001(9)
C23 0.042(10) 0.044(11) 0.108(15) -0.041(12) 0.012(10) 0.004(9)
C24 0.052(10) 0.018(8) 0.072(12) 0.017(9) 0.032(9) 0.013(8)
C25 0.049(10) 0.038(10) 0.081(13) 0.027(10) 0.025(10) 0.020(9)
C26 0.038(9) 0.048(11) 0.036(9) 0.001(9) -0.002(8) -0.004(8)
C27 0.053(10) 0.039(10) 0.048(10) 0.020(9) 0.009(8) 0.012(9)
C28 0.062(12) 0.022(9) 0.069(12) 0.010(9) 0.020(10) 0.008(9)
C29 0.061(11) 0.029(10) 0.086(13) -0.019(10) 0.016(10) 0.001(9)
C30 0.028(9) 0.026(8) 0.076(11) 0.014(9) 0.008(8) 0.007(7)
C31 0.031(10) 0.081(17) 0.066(13) 0.001(12) -0.015(9) -0.012(10)
C32A 0.092(35) 0.078(34) 0.023(25) -0.040(26) -0.029(24) 0.007(33)
C33A 0.060(30) 0.034(25) 0.066(38) 0.004(23) -0.054(27) 0.012(23)
C34A 0.137(66) 0.240(93) 0.121(66) -0.042(64) 0.092(51) -0.146(66)
C32B 0.456(204) 0.240(111) 0.379(163) -0.234(122) -0.385(172) 0.269(136)
C33B 0.192(68) 0.501(180) 0.052(42) 0.087(80) -0.022(39) -0.246(94)
C34B 0.002(19) 0.486(152) 0.088(36) -0.094(64) -0.042(24) 0.054(43)
C35 0.045(9) 0.043(9) 0.038(8) 0.012(9) 0.010(8) 0.003(11)
C36 0.044(11) 0.097(18) 0.091(14) 0.018(12) -0.001(10) -0.003(11)
C37 0.076(12) 0.064(12) 0.044(9) 0.019(10) 0.016(10) 0.029(12)
C38 0.110(17) 0.082(15) 0.044(11) 0.012(11) 0.025(11) -0.005(13)
C39 0.020(8) 0.070(13) 0.028(9) 0.013(10) 0.004(6) 0.010(9)
C40 0.042(9) 0.051(12) 0.045(9) -0.030(9) -0.010(8) 0.003(9)
C41 0.046(10) 0.049(11) 0.042(9) 0.012(9) -0.014(8) 0.012(9)
C42 0.037(9) 0.063(12) 0.040(10) 0.010(10) -0.007(7) -0.012(10)
C43 0.043(10) 0.048(12) 0.060(11) 0.001(10) -0.009(8) 0.003(9)
C44 0.069(13) 0.070(13) 0.074(13) 0.032(13) -0.012(11) 0.015(13)
C45 0.062(13) 0.101(18) 0.047(12) -0.007(13) -0.020(10) 0.025(13)
C46 0.053(12) 0.085(15) 0.044(11) -0.001(11) -0.014(9) 0.002(11)
C47 0.046(10) 0.071(13) 0.044(10) 0.007(10) 0.015(9) 0.015(11)
Cl1 0.051(2) 0.038(2) 0.059(2) -0.003(3) -0.005(3) -0.003(2)
O3 0.102(10) 0.075(10) 0.137(12) 0.058(10) -0.020(9) 0.014(8)
O4 0.047(7) 0.095(10) 0.098(9) -0.010(8) 0.033(7) -0.023(7)
O5 0.094(9) 0.092(11) 0.089(9) 0.042(8) -0.042(8) -0.056(9)
O6 0.141(13) 0.080(11) 0.176(15) -0.095(11) 0.051(11) -0.008(10)
Cl2 0.040(2) 0.059(3) 0.057(3) 0.005(3) 0.011(2) 0.004(3)
O7 0.040(7) 0.197(17) 0.062(7) -0.007(9) 0.003(6) 0.019(9)
O8 0.107(11) 0.081(10) 0.146(13) -0.023(10) -0.023(10) -0.041(10)
O9 0.174(15) 0.062(9) 0.117(11) 0.051(9) 0.059(10) 0.047(10)
O10 0.076(8) 0.125(12) 0.042(6) 0.017(8) 0.039(6) 0.028(9)
Cl3 0.178(7) 0.052(3) 0.093(4) 0.007(4) -0.006(5) 0.022(4)

loop_
_atom_site_label
_atom_site_type_symbol
_atom_site_fract_x
_atom_site_fract_y
_atom_site_fract_z
_atom_site_U_iso_or_equiv
_atom_site_thermal_displace_type
_atom_site_occupancy
_atom_site_calc_flag
_atom_site_refinement_flags
_atom_site_disorder_group
Co1 Co 0.10942(11) 0.50334(8) 0.18120(5) 0.0313(5) Uani 1 d . .
Co2 Co 0.10057(11) 0.35715(7) 0.17782(5) 0.0317(5) Uani 1 d . .
S1 S 0.0364(2) 0.4307(2) 0.20980(9) 0.0329(8) Uani 1 d . .
S2 S 0.1979(2) 0.4278(2) 0.17892(9) 0.0303(8) Uani 1 d . .
O1 O 0.0597(5) 0.4843(4) 0.1378(2) 0.032(2) Uani 1 d . .
O2 O 0.0522(5) 0.3849(4) 0.1352(2) 0.030(2) Uani 1 d . .
N1 N 0.0097(6) 0.5657(5) 0.1898(3) 0.036(3) Uani 1 d . .
N2 N 0.1594(8) 0.5382(5) 0.2271(3) 0.046(3) Uani 1 d . .
N3 N 0.1913(7) 0.5587(5) 0.1527(3) 0.040(3) Uani 1 d . .
N4 N 0.1758(7) 0.3023(5) 0.1482(3) 0.034(3) Uani 1 d . .
N5 N 0.1485(7) 0.3144(5) 0.2213(3) 0.040(3) Uani 1 d . .
N6 N -0.0074(6) 0.3004(5) 0.1853(3) 0.034(3) Uani 1 d . .
C1 C -0.0630(7) 0.4342(7) 0.1888(3) 0.034(3) Uani 1 d . .
C2 C -0.0986(8) 0.4864(6) 0.1823(4) 0.036(4) Uani 1 d . .
C3 C -0.1691(9) 0.4891(7) 0.1601(4) 0.047(4) Uani 1 d . .
H3 H -0.1910(9) 0.5252(7) 0.1546(4) 0.056 Uiso 1 calc R .
C4 C -0.2084(9) 0.4403(7) 0.1456(4) 0.048(4) Uani 1 d . .
C5 C -0.1783(9) 0.3867(7) 0.1584(4) 0.046(4) Uani 1 d . .
H5 H -0.2053(9) 0.3527(7) 0.1519(4) 0.055 Uiso 1 calc R .
C6 C -0.1067(9) 0.3848(6) 0.1810(4) 0.037(3) Uani 1 d . .
C7 C -0.0695(8) 0.5381(6) 0.2024(4) 0.043(4) Uani 1 d . .
H7A H -0.0622(8) 0.5272(6) 0.2275(4) 0.051 Uiso 1 calc R .
H7B H -0.1135(8) 0.5668(6) 0.2016(4) 0.051 Uiso 1 calc R .
C8 C -0.0136(9) 0.6039(6) 0.1584(4) 0.050(5) Uani 1 d . .
H8A H 0.0068(9) 0.5871(6) 0.1365(4) 0.076 Uiso 1 calc R .
H8B H 0.0110(9) 0.6413(6) 0.1616(4) 0.076 Uiso 1 calc R .
H8C H -0.0733(9) 0.6076(6) 0.1572(4) 0.076 Uiso 1 calc R .
C9 C 0.0376(9) 0.6048(6) 0.2221(4) 0.049(4) Uani 1 d . .
H9A H 0.0722(9) 0.6363(6) 0.2135(4) 0.058 Uiso 1 calc R .
H9B H -0.0108(9) 0.6208(6) 0.2342(4) 0.058 Uiso 1 calc R .
C10 C 0.0870(8) 0.5665(7) 0.2477(4) 0.049(4) Uani 1 d . .
H10A H 0.0507(8) 0.5371(7) 0.2577(4) 0.059 Uiso 1 calc R .
H10B H 0.1088(8) 0.5894(7) 0.2675(4) 0.059 Uiso 1 calc R .
C11 C 0.2026(9) 0.4980(6) 0.2536(4) 0.051(4) Uani 1 d . .
H11A H 0.2300(9) 0.5204(6) 0.2719(4) 0.077 Uiso 1 calc R .
H11B H 0.2431(9) 0.4750(6) 0.2411(4) 0.077 Uiso 1 calc R .
H11C H 0.1618(9) 0.4733(6) 0.2647(4) 0.077 Uiso 1 calc R .
C12 C 0.2203(10) 0.5880(7) 0.2131(5) 0.069(6) Uani 1 d . .
H12A H 0.2148(10) 0.6207(7) 0.2292(5) 0.083 Uiso 1 calc R .
H12B H 0.2774(10) 0.5742(7) 0.2151(5) 0.083 Uiso 1 calc R .
C13 C 0.2071(10) 0.6084(6) 0.1760(4) 0.048(4) Uani 1 d . .
H13A H 0.1598(10) 0.6345(6) 0.1752(4) 0.057 Uiso 1 calc R .
H13B H 0.2561(10) 0.6290(6) 0.1677(4) 0.057 Uiso 1 calc R .
C14 C 0.1641(8) 0.5794(6) 0.1158(3) 0.045(4) Uani 1 d . .
H14A H 0.1553(8) 0.5469(6) 0.1003(3) 0.068 Uiso 1 calc R .
H14B H 0.2068(8) 0.6037(6) 0.1058(3) 0.068 Uiso 1 calc R .
H14C H 0.1131(8) 0.6009(6) 0.1180(3) 0.068 Uiso 1 calc R .
C15 C 0.2778(8) 0.5328(6) 0.1469(4) 0.037(4) Uani 1 d . .
H15A H 0.3135(8) 0.5620(6) 0.1361(4) 0.044 Uiso 1 calc R .
H15B H 0.3013(8) 0.5231(6) 0.1701(4) 0.044 Uiso 1 calc R .
C16 C 0.2796(8) 0.4808(6) 0.1237(4) 0.031(4) Uani 1 d . .
C17 C 0.2481(7) 0.4292(6) 0.1372(3) 0.027(3) Uani 1 d . .
C18 C 0.2726(9) 0.3787(6) 0.1195(4) 0.041(4) Uani 1 d . .
C19 C 0.3169(9) 0.3789(7) 0.0884(4) 0.038(4) Uani 1 d . .
H19 H 0.3329(9) 0.3441(7) 0.0780(4) 0.045 Uiso 1 calc R .
C20 C 0.3388(8) 0.4302(9) 0.0719(4) 0.045(4) Uani 1 d . .
C21 C 0.3219(8) 0.4803(6) 0.0900(4) 0.037(4) Uani 1 d . .
H21 H 0.3387(8) 0.5151(6) 0.0800(4) 0.045 Uiso 1 calc R .
C22 C 0.2668(8) 0.3221(7) 0.1435(4) 0.047(4) Uani 1 d . .
H22A H 0.2988(8) 0.2915(7) 0.1321(4) 0.056 Uiso 1 calc R .
H22B H 0.2911(8) 0.3296(7) 0.1669(4) 0.056 Uiso 1 calc R .
C23 C 0.1474(9) 0.2910(7) 0.1106(4) 0.065(5) Uani 1 d . .
H23A H 0.1951(9) 0.2878(7) 0.0950(4) 0.097 Uiso 1 calc R .
H23B H 0.1127(9) 0.3222(7) 0.1026(4) 0.097 Uiso 1 calc R .
H23C H 0.1161(9) 0.2558(7) 0.1099(4) 0.097 Uiso 1 calc R .
C24 C 0.1833(9) 0.2482(6) 0.1701(4) 0.047(5) Uani 1 d . .
H24A H 0.2286(9) 0.2247(6) 0.1610(4) 0.057 Uiso 1 calc R .
H24B H 0.1319(9) 0.2261(6) 0.1685(4) 0.057 Uiso 1 calc R .
C25 C 0.1999(9) 0.2643(6) 0.2084(4) 0.056(5) Uani 1 d . .
H25A H 0.2586(9) 0.2737(6) 0.2110(4) 0.067 Uiso 1 calc R .
H25B H 0.1884(9) 0.2312(6) 0.2237(4) 0.067 Uiso 1 calc R .
C26 C 0.1935(8) 0.3455(6) 0.2492(3) 0.041(4) Uani 1 d . .
H26A H 0.1543(8) 0.3619(6) 0.2659(3) 0.061 Uiso 1 calc R .
H26B H 0.2259(8) 0.3757(6) 0.2384(3) 0.061 Uiso 1 calc R .
H26C H 0.2299(8) 0.3194(6) 0.2617(3) 0.061 Uiso 1 calc R .
C27 C 0.0731(9) 0.2884(7) 0.2404(4) 0.046(4) Uani 1 d . .
H27A H 0.0919(9) 0.2603(7) 0.2580(4) 0.056 Uiso 1 calc R .
H27B H 0.0430(9) 0.3184(7) 0.2531(4) 0.056 Uiso 1 calc R .
C28 C 0.0154(10) 0.2596(6) 0.2137(4) 0.051(5) Uani 1 d . .
H28A H 0.0430(10) 0.2264(6) 0.2032(4) 0.062 Uiso 1 calc R .
H28B H -0.0346(10) 0.2463(6) 0.2259(4) 0.062 Uiso 1 calc R .
C29 C -0.0358(9) 0.2692(6) 0.1531(4) 0.059(5) Uani 1 d . .
H29A H -0.0332(9) 0.2944(6) 0.1326(4) 0.088 Uiso 1 calc R .
H29B H -0.0923(9) 0.2565(6) 0.1565(4) 0.088 Uiso 1 calc R .
H29C H -0.0003(9) 0.2365(6) 0.1491(4) 0.088 Uiso 1 calc R .
C30 C -0.0827(8) 0.3299(6) 0.2010(4) 0.043(4) Uani 1 d . .
H30A H -0.0714(8) 0.3393(6) 0.2260(4) 0.052 Uiso 1 calc R .
H30B H -0.1296(8) 0.3034(6) 0.2005(4) 0.052 Uiso 1 calc R .
C31 C -0.2820(10) 0.4437(9) 0.1202(5) 0.059(5) Uani 1 d . .
C32A C -0.2592(35) 0.3991(23) 0.0884(12) 0.064(17) Uani 0.45(5) d P 1
H32A H -0.2523(35) 0.3612(23) 0.0984(12) 0.096 Uiso 0.45(5) calc PR 1
H32B H -0.2082(35) 0.4108(23) 0.0770(12) 0.096 Uiso 0.45(5) calc PR 1
H32C H -0.3036(35) 0.3986(23) 0.0710(12) 0.096 Uiso 0.45(5) calc PR 1
C33A C -0.2890(32) 0.5042(18) 0.1029(14) 0.053(17) Uani 0.45(5) d P 1
H33A H -0.2732(32) 0.5021(18) 0.0780(14) 0.080 Uiso 0.45(5) calc PR 1
H33B H -0.2526(32) 0.5304(18) 0.1153(14) 0.080 Uiso 0.45(5) calc PR 1
H33C H -0.3456(32) 0.5176(18) 0.1048(14) 0.080 Uiso 0.45(5) calc PR 1
C34A C -0.3655(44) 0.4248(45) 0.1340(23) 0.166(45) Uani 0.45(5) d P 1
H34A H -0.3577(44) 0.3991(45) 0.1540(23) 0.249 Uiso 0.45(5) calc PR 1
H34B H -0.3953(44) 0.4052(45) 0.1152(23) 0.249 Uiso 0.45(5) calc PR 1
H34C H -0.3968(44) 0.4578(45) 0.1417(23) 0.249 Uiso 0.45(5) calc PR 1
C32B C -0.3328(87) 0.3857(37) 0.1174(36) 0.358(130) Uani 0.55(5) d P 2
H32D H -0.3682(87) 0.3813(37) 0.1381(36) 0.537 Uiso 0.55(5) d PR 2
H32E H -0.2944(87) 0.3540(37) 0.1163(36) 0.537 Uiso 0.55(5) d PR 2
H32F H -0.3665(87) 0.3863(37) 0.0960(36) 0.537 Uiso 0.55(5) d PR 2
C33B C -0.2825(41) 0.4710(52) 0.0894(17) 0.248(66) Uani 0.55(5) d P 2
H33D H -0.2639(41) 0.4447(52) 0.0711(17) 0.373 Uiso 0.55(5) d PR 2
H33E H -0.2478(41) 0.5047(52) 0.0891(17) 0.373 Uiso 0.55(5) d PR 2
H33F H -0.3394(41) 0.4818(52) 0.0847(17) 0.373 Uiso 0.55(5) d PR 2
C34B C -0.3512(26) 0.4538(46) 0.1394(17) 0.192(51) Uani 0.55(5) d P 2
H34D H -0.3387(26) 0.4546(46) 0.1647(17) 0.288 Uiso 0.55(5) d PR 2
H34E H -0.3945(26) 0.4261(46) 0.1349(17) 0.288 Uiso 0.55(5) d PR 2
H34F H -0.3697(26) 0.4913(46) 0.1319(17) 0.288 Uiso 0.55(5) d PR 2
C35 C 0.3920(9) 0.4297(7) 0.0372(3) 0.042(3) Uani 1 d . .
C36 C 0.4839(9) 0.4138(8) 0.0465(4) 0.077(6) Uani 1 d . .
H36A H 0.4845(9) 0.3810(8) 0.0623(4) 0.115 Uiso 1 calc R .
H36B H 0.5103(9) 0.4458(8) 0.0582(4) 0.115 Uiso 1 calc R .
H36C H 0.5136(9) 0.4047(8) 0.0248(4) 0.115 Uiso 1 calc R .
C37 C 0.3910(10) 0.4889(7) 0.0187(4) 0.061(5) Uani 1 d . .
H37A H 0.4467(10) 0.4989(7) 0.0114(4) 0.092 Uiso 1 calc R .
H37B H 0.3703(10) 0.5173(7) 0.0352(4) 0.092 Uiso 1 calc R .
H37C H 0.3553(10) 0.4873(7) -0.0021(4) 0.092 Uiso 1 calc R .
C38 C 0.3572(11) 0.3850(8) 0.0110(4) 0.079(6) Uani 1 d . .
H38A H 0.3177(11) 0.3609(8) 0.0233(4) 0.118 Uiso 1 calc R .
H38B H 0.4021(11) 0.3618(8) 0.0019(4) 0.118 Uiso 1 calc R .
H38C H 0.3299(11) 0.4043(8) -0.0086(4) 0.118 Uiso 1 calc R .
C39 C 0.0372(8) 0.4386(8) 0.1231(4) 0.039(4) Uani 1 d . .
C40 C -0.0074(8) 0.4452(7) 0.0876(4) 0.046(4) Uani 1 d . .
H40 H -0.0238(8) 0.4117(7) 0.0758(4) 0.055 Uiso 1 calc R .
C41 C -0.0251(9) 0.4943(7) 0.0721(4) 0.046(4) Uani 1 d . .
H41 H -0.0060(9) 0.5274(7) 0.0836(4) 0.055 Uiso 1 calc R .
C42 C -0.0693(9) 0.5025(8) 0.0402(4) 0.046(4) Uani 1 d . .
C43 C -0.0799(9) 0.5584(7) 0.0294(4) 0.050(4) Uani 1 d . .
H43 H -0.0615(9) 0.5882(7) 0.0442(4) 0.060 Uiso 1 calc R .
C44 C -0.1181(10) 0.5716(9) -0.0035(5) 0.071(5) Uani 1 d . .
H44 H -0.1227(10) 0.6096(9) -0.0110(5) 0.085 Uiso 1 calc R .
C45 C -0.1479(11) 0.5288(10) -0.0238(5) 0.070(6) Uani 1 d . .
H45 H -0.1736(11) 0.5380(10) -0.0455(5) 0.084 Uiso 1 calc R .
C46 C -0.1423(10) 0.4712(9) -0.0140(4) 0.060(5) Uani 1 d . .
H46 H -0.1648(10) 0.4419(9) -0.0281(4) 0.072 Uiso 1 calc R .
C47 C -0.1019(9) 0.4606(8) 0.0172(4) 0.054(5) Uani 1 d . .
H47 H -0.0954(9) 0.4222(8) 0.0239(4) 0.064 Uiso 1 calc R .
Cl1 Cl 0.7463(3) 0.1830(2) 0.19523(10) 0.0496(10) Uani 1 d . .
O3 O 0.7359(8) 0.2328(6) 0.1735(4) 0.105(5) Uani 1 d . .
O4 O 0.6716(7) 0.1743(5) 0.2166(3) 0.080(4) Uani 1 d . .
O5 O 0.8124(8) 0.1954(5) 0.2197(3) 0.091(4) Uani 1 d . .
O6 O 0.7584(9) 0.1324(6) 0.1739(4) 0.132(6) Uani 1 d . .
Cl2 Cl -0.0564(2) 0.4272(2) 0.30109(11) 0.0517(11) Uani 1 d . .
O7 O 0.0302(6) 0.4161(7) 0.2936(3) 0.099(5) Uani 1 d . .
O8 O -0.1030(9) 0.3845(6) 0.2836(4) 0.111(5) Uani 1 d . .
O9 O -0.0846(9) 0.4794(5) 0.2864(4) 0.118(6) Uani 1 d . .
O10 O -0.0702(6) 0.4253(6) 0.3388(3) 0.081(4) Uani 1 d . .
Cl3 Cl 0.0767(5) 0.7081(3) 0.0700(2) 0.108(2) Uani 1 d . .
O11A O 0.1447(19) 0.7171(13) 0.0933(8) 0.152(12) Uiso 0.66(2) d P 1
O12A O 0.1001(16) 0.6700(13) 0.0432(7) 0.130(11) Uiso 0.66(2) d P 1
O13A O 0.0063(14) 0.6708(11) 0.0893(6) 0.117(10) Uiso 0.66(2) d P 1
O14A O 0.0078(29) 0.7553(22) 0.0645(12) 0.282(24) Uiso 0.66(2) d P 1
O11B O 0.1038(22) 0.7122(15) 0.1096(9) 0.062(13) Uiso 0.34(2) d P 2
O12B O 0.1726(30) 0.7287(20) 0.0588(12) 0.126(22) Uiso 0.34(2) d P 2
O13B O 0.0469(51) 0.6503(40) 0.0630(22) 0.252(35) Uiso 0.34(2) d P 2
O14B O 0.0471(31) 0.7576(21) 0.0592(11) 0.072(14) Uiso 0.34(2) d P 2
N7 N -0.0902(8) 0.2363(5) 0.3060(3) 0.055(4) Uiso 1 d . .
C48 C -0.0416(9) 0.2585(6) 0.3248(4) 0.043(4) Uiso 1 d . .
C49 C 0.0222(10) 0.2871(8) 0.3469(4) 0.087(6) Uiso 1 d . .
H49A H 0.0121(10) 0.2787(8) 0.3719(4) 0.131 Uiso 1 calc R .
H49B H 0.0195(10) 0.3279(8) 0.3432(4) 0.131 Uiso 1 calc R .
H49C H 0.0765(10) 0.2732(8) 0.3402(4) 0.131 Uiso 1 calc R .
O15 O 0.0680(9) 0.1178(7) 0.1889(4) 0.123(5) Uiso 1 d . .
O16 O 0.0341(17) 0.7202(14) -0.0392(7) 0.129(11) Uiso 0.50 d P .
O17 O 0.1107(14) 0.1374(10) 0.0909(6) 0.084(7) Uiso 0.50 d P .
O18 O -0.4895(17) 0.5790(13) 0.1540(7) 0.119(10) Uiso 0.50 d P .
O19 O 0.7202(17) 0.1763(14) 0.0844(7) 0.132(11) Uiso 0.50 d P .

loop_
_atom_type_symbol
_atom_type_description
_atom_type_scat_dispersion_real
_atom_type_scat_dispersion_imag
_atom_type_scat_source
C C 0.0033 0.0016 'International Tables Vol C Tables 4.2.6.8 and 6.1.1.4'
H H 0.0000 0.0000 'International Tables Vol C Tables 4.2.6.8 and 6.1.1.4'
N N 0.0061 0.0033 'International Tables Vol C Tables 4.2.6.8 and 6.1.1.4'
O O 0.0106 0.0060 'International Tables Vol C Tables 4.2.6.8 and 6.1.1.4'
S S 0.1246 0.1234 'International Tables Vol C Tables 4.2.6.8 and 6.1.1.4'
Cl Cl 0.1484 0.1585 'International Tables Vol C Tables 4.2.6.8 and 6.1.1.4'
Co Co 0.3494 0.9721 'International Tables Vol C Tables 4.2.6.8 and 6.1.1.4'

loop_
_geom_angle_atom_site_label_1
_geom_angle_atom_site_label_2
_geom_angle_atom_site_label_3
_geom_angle
_geom_angle_site_symmetry_1
_geom_angle_site_symmetry_3
_geom_angle_publ_flag
O1 Co1 N2 170.5(5) . . ?
O1 Co1 N3 88.5(4) . . ?
N2 Co1 N3 86.3(5) . . ?
O1 Co1 N1 88.4(4) . . ?
N2 Co1 N1 84.4(5) . . ?
N3 Co1 N1 97.1(4) . . ?
O1 Co1 S2 92.9(3) . . ?
N2 Co1 S2 95.3(4) . . ?
N3 Co1 S2 93.7(3) . . ?
N1 Co1 S2 169.2(3) . . ?
O1 Co1 S1 90.5(3) . . ?
N2 Co1 S1 95.9(3) . . ?
N3 Co1 S1 170.1(3) . . ?
N1 Co1 S1 92.7(3) . . ?
S2 Co1 S1 76.54(14) . . ?
O2 Co2 N5 171.0(5) . . ?
O2 Co2 N4 90.1(4) . . ?
N5 Co2 N4 84.5(5) . . ?
O2 Co2 N6 89.3(4) . . ?
N5 Co2 N6 84.5(4) . . ?
N4 Co2 N6 99.0(4) . . ?
O2 Co2 S2 92.9(3) . . ?
N5 Co2 S2 94.6(4) . . ?
N4 Co2 S2 93.2(3) . . ?
N6 Co2 S2 167.6(3) . . ?
O2 Co2 S1 89.8(3) . . ?
N5 Co2 S1 96.8(4) . . ?
N4 Co2 S1 169.4(3) . . ?
N6 Co2 S1 91.6(3) . . ?
S2 Co2 S1 76.23(14) . . ?
C1 S1 Co1 102.6(5) . . ?
C1 S1 Co2 101.9(5) . . ?
Co1 S1 Co2 94.46(13) . . ?
C17 S2 Co1 107.9(5) . . ?
C17 S2 Co2 108.3(5) . . ?
Co1 S2 Co2 97.60(13) . . ?
C39 O1 Co1 135.0(9) . . ?
C39 O2 Co2 132.2(9) . . ?
C7 N1 C8 106.6(10) . . ?
C7 N1 C9 104.5(10) . . ?
C8 N1 C9 108.7(11) . . ?
C7 N1 Co1 112.4(9) . . ?
C8 N1 Co1 117.2(8) . . ?
C9 N1 Co1 106.7(8) . . ?
C11 N2 C10 106.3(11) . . ?
C11 N2 C12 112.1(12) . . ?
C10 N2 C12 108.2(11) . . ?
C11 N2 Co1 118.3(9) . . ?
C10 N2 Co1 106.8(8) . . ?
C12 N2 Co1 104.7(9) . . ?
C13 N3 C14 109.5(11) . . ?
C13 N3 C15 103.7(11) . . ?
C14 N3 C15 105.0(10) . . ?
C13 N3 Co1 106.8(8) . . ?
C14 N3 Co1 117.8(8) . . ?
C15 N3 Co1 113.2(8) . . ?
C23 N4 C24 112.6(12) . . ?
C23 N4 C22 103.6(10) . . ?
C24 N4 C22 103.6(10) . . ?
C23 N4 Co2 115.4(8) . . ?
C24 N4 Co2 105.8(8) . . ?
C22 N4 Co2 115.4(9) . . ?
C26 N5 C25 109.9(11) . . ?
C26 N5 C27 104.9(11) . . ?
C25 N5 C27 105.9(11) . . ?
C26 N5 Co2 120.5(9) . . ?
C25 N5 Co2 109.3(9) . . ?
C27 N5 Co2 105.2(8) . . ?
C28 N6 C29 110.2(11) . . ?
C28 N6 C30 102.5(10) . . ?
C29 N6 C30 107.0(10) . . ?
C28 N6 Co2 106.5(8) . . ?
C29 N6 Co2 115.8(8) . . ?
C30 N6 Co2 114.1(8) . . ?
C2 C1 C6 119.5(12) . . ?
C2 C1 S1 119.6(12) . . ?
C6 C1 S1 120.8(12) . . ?
C1 C2 C3 118.8(14) . . ?
C1 C2 C7 119.8(13) . . ?
C3 C2 C7 120.9(14) . . ?
C2 C3 C4 123.5(15) . . ?
C3 C4 C5 115.3(13) . . ?
C3 C4 C31 123.2(16) . . ?
C5 C4 C31 121.3(16) . . ?
C4 C5 C6 120.0(14) . . ?
C1 C6 C5 120.6(13) . . ?
C1 C6 C30 117.8(13) . . ?
C5 C6 C30 121.1(13) . . ?
C2 C7 N1 117.0(11) . . ?
C10 C9 N1 106.8(11) . . ?
C9 C10 N2 109.2(11) . . ?
C13 C12 N2 116.6(13) . . ?
N3 C13 C12 109.0(12) . . ?
C16 C15 N3 114.8(11) . . ?
C17 C16 C21 118.7(13) . . ?
C17 C16 C15 119.1(12) . . ?
C21 C16 C15 121.7(13) . . ?
C16 C17 C18 116.8(11) . . ?
C16 C17 S2 120.0(11) . . ?
C18 C17 S2 122.0(12) . . ?
C19 C18 C17 122.9(14) . . ?
C19 C18 C22 120.7(14) . . ?
C17 C18 C22 114.5(13) . . ?
C18 C19 C20 120.8(14) . . ?
C21 C20 C19 117.5(12) . . ?
C21 C20 C35 121.7(17) . . ?
C19 C20 C35 120.1(16) . . ?
C20 C21 C16 122.2(14) . . ?
N4 C22 C18 111.5(11) . . ?
N4 C24 C25 108.8(12) . . ?
C24 C25 N5 113.5(13) . . ?
C28 C27 N5 110.7(11) . . ?
N6 C28 C27 109.8(12) . . ?
N6 C30 C6 113.2(11) . . ?
C34B C31 C33B 112.2(46) . . ?
C34B C31 C4 108.6(25) . . ?
C33B C31 C4 125.2(28) . . ?
C34A C31 C4 117.7(35) . . ?
C34B C31 C32B 76.0(45) . . ?
C33B C31 C32B 110.8(38) . . ?
C4 C31 C32B 113.4(26) . . ?
C34A C31 C33A 110.2(46) . . ?
C4 C31 C33A 111.2(21) . . ?
C34A C31 C32A 105.3(44) . . ?
C4 C31 C32A 104.3(22) . . ?
C33A C31 C32A 107.3(30) . . ?
C31 C32B C34B 46.0(29) . . ?
C31 C34B C32B 58.0(51) . . ?
C38 C35 C37 108.5(11) . . ?
C38 C35 C20 109.6(13) . . ?
C37 C35 C20 111.1(14) . . ?
C38 C35 C36 109.0(14) . . ?
C37 C35 C36 108.8(13) . . ?
C20 C35 C36 109.8(11) . . ?
O1 C39 O2 126.3(12) . . ?
O1 C39 C40 115.6(14) . . ?
O2 C39 C40 118.0(15) . . ?
C41 C40 C39 125.2(15) . . ?
C40 C41 C42 127.1(17) . . ?
C43 C42 C41 116.1(16) . . ?
C43 C42 C47 115.8(14) . . ?
C41 C42 C47 128.0(17) . . ?
C42 C43 C44 121.1(17) . . ?
C45 C44 C43 119.2(18) . . ?
C44 C45 C46 123.1(17) . . ?
C47 C46 C45 115.6(18) . . ?
C46 C47 C42 125.2(17) . . ?
O3 Cl1 O5 106.6(8) . . ?
O3 Cl1 O6 111.8(8) . . ?
O5 Cl1 O6 114.8(9) . . ?
O3 Cl1 O4 109.1(8) . . ?
O5 Cl1 O4 106.9(7) . . ?
O6 Cl1 O4 107.5(8) . . ?
O8 Cl2 O9 105.0(9) . . ?
O8 Cl2 O10 110.6(9) . . ?
O9 Cl2 O10 111.2(8) . . ?
O8 Cl2 O7 107.2(9) . . ?
O9 Cl2 O7 113.0(9) . . ?
O10 Cl2 O7 109.7(7) . . ?
O12A Cl3 O14A 122.8(19) . . ?
O12A Cl3 O11A 109.2(17) . . ?
O14A Cl3 O11A 121.4(21) . . ?
O13B Cl3 O14B 129.8(36) . . ?
O13B Cl3 O11B 108.9(34) . . ?
O14B Cl3 O11B 110.0(23) . . ?
O12A Cl3 O13A 99.6(14) . . ?
O14A Cl3 O13A 86.6(20) . . ?
O11A Cl3 O13A 110.6(15) . . ?
O13B Cl3 O12B 121.7(38) . . ?
O14B Cl3 O12B 90.3(27) . . ?
O11B Cl3 O12B 87.8(20) . . ?
Cl3 O12B O14B 38.1(16) . . ?
Cl3 O14B O12B 51.6(23) . . ?
N7 C48 C49 177.3(15) . . ?

loop_
_geom_bond_atom_site_label_1
_geom_bond_atom_site_label_2
_geom_bond_distance
_geom_bond_site_symmetry_2
_geom_bond_publ_flag
Co1 O1 1.851(9) . ?
Co1 N2 2.048(12) . ?
Co1 N3 2.119(11) . ?
Co1 N1 2.179(11) . ?
Co1 S2 2.255(4) . ?
Co1 S1 2.310(4) . ?
Co2 O2 1.876(9) . ?
Co2 N5 2.045(11) . ?
Co2 N4 2.069(11) . ?
Co2 N6 2.191(10) . ?
Co2 S2 2.261(4) . ?
Co2 S1 2.319(4) . ?
S1 C1 1.773(12) . ?
S2 C17 1.747(12) . ?
O1 C39 1.24(2) . ?
O2 C39 1.35(2) . ?
N1 C7 1.49(2) . ?
N1 C8 1.51(2) . ?
N1 C9 1.57(2) . ?
N2 C11 1.52(2) . ?
N2 C10 1.54(2) . ?
N2 C12 1.60(2) . ?
N3 C13 1.46(2) . ?
N3 C14 1.514(15) . ?
N3 C15 1.52(2) . ?
N4 C23 1.49(2) . ?
N4 C24 1.50(2) . ?
N4 C22 1.54(2) . ?
N5 C26 1.453(15) . ?
N5 C25 1.50(2) . ?
N5 C27 1.52(2) . ?
N6 C28 1.46(2) . ?
N6 C29 1.47(2) . ?
N6 C30 1.502(15) . ?
C1 C2 1.36(2) . ?
C1 C6 1.37(2) . ?
C2 C3 1.40(2) . ?
C2 C7 1.49(2) . ?
C3 C4 1.40(2) . ?
C4 C5 1.42(2) . ?
C4 C31 1.51(2) . ?
C5 C6 1.42(2) . ?
C6 C30 1.53(2) . ?
C9 C10 1.52(2) . ?
C12 C13 1.47(2) . ?
C15 C16 1.48(2) . ?
C16 C17 1.39(2) . ?
C16 C21 1.42(2) . ?
C17 C18 1.40(2) . ?
C18 C19 1.35(2) . ?
C18 C22 1.59(2) . ?
C19 C20 1.39(2) . ?
C20 C21 1.37(2) . ?
C20 C35 1.54(2) . ?
C24 C25 1.50(2) . ?
C27 C28 1.51(2) . ?
C31 C34B 1.34(5) . ?
C31 C33B 1.31(5) . ?
C31 C34A 1.50(6) . ?
C31 C32B 1.58(13) . ?
C31 C33A 1.55(5) . ?
C31 C32A 1.61(5) . ?
C32B C34B 1.80(10) . ?
C35 C38 1.53(2) . ?
C35 C37 1.54(2) . ?
C35 C36 1.56(2) . ?
C39 C40 1.51(2) . ?
C40 C41 1.31(2) . ?
C41 C42 1.39(2) . ?
C42 C43 1.37(2) . ?
C42 C47 1.40(2) . ?
C43 C44 1.40(2) . ?
C44 C45 1.33(2) . ?
C45 C46 1.39(2) . ?
C46 C47 1.35(2) . ?
Cl1 O3 1.421(11) . ?
Cl1 O5 1.423(11) . ?
Cl1 O6 1.428(12) . ?
Cl1 O4 1.449(10) . ?
Cl2 O8 1.402(12) . ?
Cl2 O9 1.404(12) . ?
Cl2 O10 1.418(9) . ?
Cl2 O7 1.437(10) . ?
Cl3 O13B 1.45(9) . ?
Cl3 O12A 1.39(3) . ?
Cl3 O14A 1.57(5) . ?
Cl3 O11A 1.40(3) . ?
Cl3 O14B 1.31(5) . ?
Cl3 O11B 1.53(3) . ?
Cl3 O13A 1.59(2) . ?
Cl3 O12B 1.66(5) . ?
O12B O14B 2.12(7) . ?
N7 C48 1.16(2) . ?
C48 C49 1.47(2) . ?
